data_2239781
loop_
_publ_author_name
'Harrison, William T. A.'
'Plater, M. John'
'deSilva, Ben M. deSilva'
'Foreman, Mark R. St J.'

_publ_section_title
;
 Crystal structure of a layered coordination polymer based on a 4^4^ net
 containing Cd^2+^ ions and 1,5-bis(pyridin-4-yl)pentane linkers
;
_journal_coeditor_code WM0007
_journal_issue 8
_journal_name_full 'Acta Crystallographica Section E'
_journal_page_first 80
_journal_page_last 83
_journal_paper_doi 10.1107/S1600536814014779
_journal_volume 70
_journal_year 2014
_chemical_formula_iupac '[Cd (C15 H18 N2)2 (H2 O)2] (Cl O4)2, C15 H18 N2, C2 H6 O'
_chemical_formula_moiety 'C30 H40 Cd N6 O2 2+, 2(Cl O4 -), C15 H18 N2, C2 H6 O'
_chemical_formula_sum 'C47 H64 Cd Cl2 N6 O11'
_chemical_formula_weight 1072.34
_chemical_name_systematic
;
Poly[[diaquabis[1,5-bis(pyridin-4-yl)pentane-\k^2^<i>N</i>:<i>N</i>']cadmium]
bis(perchlorate) 1,5-bis(pyridin-4-yl)pentane ethanol monosolvate]
;
_space_group_IT_number 2
_symmetry_cell_setting triclinic
_symmetry_space_group_name_Hall '-P 1'
_symmetry_space_group_name_H-M 'P -1'
_atom_sites_solution_hydrogens geom
_atom_sites_solution_primary direct
_atom_sites_solution_secondary difmap
_audit_creation_method SHELXL-97
_cell_angle_alpha 87.1630(10)
_cell_angle_beta 85.0010(10)
_cell_angle_gamma 66.5090(10)
_cell_formula_units_Z 2
_cell_length_a 10.0618(3)
_cell_length_b 10.1653(3)
_cell_length_c 27.0304(11)
_cell_measurement_reflns_used 8655
_cell_measurement_temperature 120(2)
_cell_measurement_theta_max 26.02
_cell_measurement_theta_min 2.91
_cell_volume 2525.60(15)
_computing_cell_refinement 'SCALEPACK (Otwinowski & Minor, 1997)'
_computing_data_collection 'COLLECT (Nonius, 1998)'
_computing_data_reduction
;
DENZO and SCALEPACK (Otwinowski & Minor, 1997) and SORTAV (Blessing,
1995)
;
_computing_molecular_graphics
;
ORTEP-3 for Windows (Farrugia, 2012) and ATOMS (Dowty, 1998)
;
_computing_publication_material 'SHELXL97 (Sheldrick, 2008)'
_computing_structure_refinement 'SHELXL97 (Sheldrick, 2008)'
_computing_structure_solution 'SHELXS97 (Sheldrick, 2008)'
_diffrn_ambient_temperature 120(2)
_diffrn_measured_fraction_theta_full 0.980
_diffrn_measured_fraction_theta_max 0.970
_diffrn_measurement_device_type 'Nonius KappaCCD'
_diffrn_measurement_method \w
_diffrn_radiation_monochromator graphite
_diffrn_radiation_source 'fine-focus sealed tube'
_diffrn_radiation_type MoK\a
_diffrn_radiation_wavelength 0.71073
_diffrn_reflns_av_R_equivalents 0.1353
_diffrn_reflns_av_sigmaI/netI 0.1590
_diffrn_reflns_limit_h_max 12
_diffrn_reflns_limit_h_min -11
_diffrn_reflns_limit_k_max 12
_diffrn_reflns_limit_k_min -12
_diffrn_reflns_limit_l_max 32
_diffrn_reflns_limit_l_min -33
_diffrn_reflns_number 20841
_diffrn_reflns_theta_full 25.00
_diffrn_reflns_theta_max 26.00
_diffrn_reflns_theta_min 2.27
_diffrn_standards_decay_% 0
_exptl_absorpt_coefficient_mu 0.601
_exptl_absorpt_correction_T_max 0.9706
_exptl_absorpt_correction_T_min 0.9423
_exptl_absorpt_correction_type multi-scan
_exptl_absorpt_process_details '(<i>SADABS</i>; Sheldrick, 2001)'
_exptl_crystal_colour colourless
_exptl_crystal_density_diffrn 1.410
_exptl_crystal_density_method 'not measured'
_exptl_crystal_description chip
_exptl_crystal_F_000 1116
_exptl_crystal_size_max 0.10
_exptl_crystal_size_mid 0.07
_exptl_crystal_size_min 0.05
_refine_diff_density_max 2.935
_refine_diff_density_min -1.340
_refine_ls_extinction_method none
_refine_ls_goodness_of_fit_ref 1.097
_refine_ls_hydrogen_treatment constr
_refine_ls_matrix_type full
_refine_ls_number_parameters 608
_refine_ls_number_reflns 9645
_refine_ls_number_restraints 24
_refine_ls_restrained_S_all 1.097
_refine_ls_R_factor_all 0.1499
_refine_ls_R_factor_gt 0.0908
_refine_ls_shift/su_max 0.000
_refine_ls_shift/su_mean 0.000
_refine_ls_structure_factor_coef Fsqd
_refine_ls_weighting_details 'calc w=1/[\s^2^(Fo^2^)+(0.0516P)^2^+20.6910P] where P=(Fo^2^+2Fc^2^)/3'
_refine_ls_weighting_scheme calc
_refine_ls_wR_factor_gt 0.1981
_refine_ls_wR_factor_ref 0.2206
_reflns_number_gt 6116
_reflns_number_total 9645
_reflns_threshold_expression I>2\s(I)
_cod_data_source_file wm0007sup1.cf
_cod_data_source_block I
_cod_database_code 2239781
_cod_database_fobs_code 2239781

loop_
_symmetry_equiv_pos_as_xyz
'x, y, z'
'-x, -y, -z'

loop_
_atom_site_type_symbol
_atom_site_label
_atom_site_fract_x
_atom_site_fract_y
_atom_site_fract_z
_atom_site_U_iso_or_equiv
_atom_site_adp_type
_atom_site_calc_flag
_atom_site_refinement_flags
_atom_site_occupancy
_atom_site_symmetry_multiplicity
Cd Cd1 0.5000 0.0000 0.0000 0.0179(2) Uani d S 1 2
Cd Cd2 0.0000 0.5000 0.5000 0.0152(2) Uani d S 1 2
O O1 0.3460(6) -0.1203(6) 0.0086(2) 0.0255(14) Uani d . 1 1
H H1O 0.3454 -0.1900 0.0278 0.031 Uiso d R 1 1
H H2O 0.2884 -0.1118 -0.0131 0.031 Uiso d R 1 1
O O2 -0.1216(6) 0.3462(6) 0.5004(2) 0.0188(13) Uani d . 1 1
H H3O -0.1082 0.3017 0.4730 0.023 Uiso d R 1 1
H H4O -0.2117 0.3834 0.5072 0.023 Uiso d R 1 1
N N11 0.3004(7) 0.2155(7) 0.0113(2) 0.0159(14) Uani d U 1 1
N N12 0.0329(7) 0.4706(7) 0.4130(2) 0.0168(15) Uani d . 1 1
C C101 0.1756(9) 0.2138(9) 0.0360(3) 0.0188(18) Uani d . 1 1
H H101 0.1650 0.1248 0.0382 0.023 Uiso calc R 1 1
C C102 0.0667(9) 0.3284(9) 0.0576(3) 0.0218(19) Uani d . 1 1
H H102 -0.0160 0.3170 0.0736 0.026 Uiso calc R 1 1
C C103 0.0737(9) 0.4624(9) 0.0566(3) 0.0180(18) Uani d . 1 1
C C104 0.1981(9) 0.4690(9) 0.0313(3) 0.0215(19) Uani d . 1 1
H H104 0.2094 0.5576 0.0286 0.026 Uiso calc R 1 1
C C105 0.3048(9) 0.3478(9) 0.0101(3) 0.0227(19) Uani d . 1 1
H H105 0.3877 0.3574 -0.0065 0.027 Uiso calc R 1 1
C C106 -0.0347(9) 0.5862(9) 0.0839(3) 0.0221(19) Uani d . 1 1
H H10A -0.1276 0.5737 0.0889 0.027 Uiso calc R 1 1
H H10B -0.0518 0.6745 0.0636 0.027 Uiso calc R 1 1
C C107 0.0128(9) 0.6049(9) 0.1346(3) 0.0204(19) Uani d . 1 1
H H10C 0.1061 0.6168 0.1298 0.024 Uiso calc R 1 1
H H10D -0.0607 0.6929 0.1502 0.024 Uiso calc R 1 1
C C108 0.0311(10) 0.4762(9) 0.1694(3) 0.025(2) Uani d . 1 1
H H10E 0.1180 0.3924 0.1574 0.030 Uiso calc R 1 1
H H10F -0.0545 0.4516 0.1686 0.030 Uiso calc R 1 1
C C109 0.0473(10) 0.5069(9) 0.2231(3) 0.023(2) Uani d . 1 1
H H10G 0.1307 0.5349 0.2237 0.027 Uiso calc R 1 1
H H10H -0.0413 0.5883 0.2356 0.027 Uiso calc R 1 1
C C110 0.0710(10) 0.3759(9) 0.2574(3) 0.027(2) Uani d . 1 1
H H11A -0.0020 0.3368 0.2517 0.033 Uiso calc R 1 1
H H11B 0.1684 0.3007 0.2485 0.033 Uiso calc R 1 1
C C111 0.0598(10) 0.4099(9) 0.3123(3) 0.022(2) Uani d . 1 1
C C112 0.1818(10) 0.3809(9) 0.3390(3) 0.0231(19) Uani d . 1 1
H H112 0.2769 0.3403 0.3231 0.028 Uiso calc R 1 1
C C113 0.1614(9) 0.4124(8) 0.3887(3) 0.0179(18) Uani d . 1 1
H H113 0.2450 0.3909 0.4066 0.022 Uiso calc R 1 1
C C114 -0.0851(9) 0.5015(9) 0.3870(3) 0.0203(19) Uani d . 1 1
H H114 -0.1787 0.5442 0.4040 0.024 Uiso calc R 1 1
C C115 -0.0759(10) 0.4739(9) 0.3371(3) 0.0212(19) Uani d . 1 1
H H115 -0.1615 0.4986 0.3201 0.025 Uiso calc R 1 1
N N21 0.5191(8) -0.0094(8) 0.0862(2) 0.0192(16) Uani d . 1 1
N N22 0.7871(7) -0.3004(6) 0.4863(2) 0.0113(13) Uani d U 1 1
C C201 0.5874(9) -0.1351(9) 0.1092(3) 0.0226(19) Uani d . 1 1
H H201 0.6121 -0.2209 0.0914 0.027 Uiso calc R 1 1
C C202 0.6240(10) -0.1453(10) 0.1584(3) 0.027(2) Uani d . 1 1
H H202 0.6703 -0.2368 0.1736 0.032 Uiso calc R 1 1
C C203 0.5927(10) -0.0224(10) 0.1847(3) 0.025(2) Uani d . 1 1
C C204 0.5167(10) 0.1083(10) 0.1611(3) 0.027(2) Uani d . 1 1
H H204 0.4871 0.1955 0.1784 0.032 Uiso calc R 1 1
C C205 0.4851(10) 0.1102(10) 0.1130(3) 0.028(2) Uani d . 1 1
H H205 0.4364 0.2006 0.0974 0.034 Uiso calc R 1 1
C C206 0.6337(10) -0.0278(11) 0.2377(3) 0.030(2) Uani d . 1 1
H H20A 0.7225 -0.1151 0.2425 0.036 Uiso calc R 1 1
H H20B 0.6561 0.0565 0.2432 0.036 Uiso calc R 1 1
C C207 0.5147(10) -0.0287(11) 0.2752(3) 0.027(2) Uani d . 1 1
H H20C 0.5032 -0.1204 0.2728 0.033 Uiso calc R 1 1
H H20D 0.4224 0.0498 0.2667 0.033 Uiso calc R 1 1
C C208 0.5406(9) -0.0109(10) 0.3284(3) 0.023(2) Uani d . 1 1
H H20E 0.5551 0.0793 0.3307 0.027 Uiso calc R 1 1
H H20F 0.6309 -0.0912 0.3374 0.027 Uiso calc R 1 1
C C209 0.4158(9) -0.0072(9) 0.3655(3) 0.0196(19) Uani d . 1 1
H H20G 0.4124 -0.1034 0.3675 0.024 Uiso calc R 1 1
H H20H 0.3230 0.0614 0.3533 0.024 Uiso calc R 1 1
C C210 0.4299(9) 0.0364(9) 0.4179(3) 0.0210(19) Uani d . 1 1
H H21A 0.4452 0.1270 0.4156 0.025 Uiso calc R 1 1
H H21B 0.3382 0.0543 0.4385 0.025 Uiso calc R 1 1
C C211 0.5540(9) -0.0769(9) 0.4432(3) 0.0165(18) Uani d . 1 1
C C212 0.5365(9) -0.1941(9) 0.4666(3) 0.0198(18) Uani d . 1 1
H H212 0.4445 -0.2005 0.4685 0.024 Uiso calc R 1 1
C C213 0.6524(9) -0.3010(9) 0.4870(3) 0.0172(18) Uani d . 1 1
H H213 0.6373 -0.3803 0.5026 0.021 Uiso calc R 1 1
C C214 0.8012(9) -0.1840(9) 0.4630(3) 0.0188(18) Uani d . 1 1
H H214 0.8939 -0.1793 0.4608 0.023 Uiso calc R 1 1
C C215 0.6890(9) -0.0734(9) 0.4424(3) 0.0195(18) Uani d . 1 1
H H215 0.7050 0.0062 0.4276 0.023 Uiso calc R 1 1
N N31 -0.0493(8) 1.1537(9) 0.4252(3) 0.0320(19) Uani d . 1 1
N N32 -0.1723(9) 1.0904(9) 0.0658(3) 0.035(2) Uani d . 1 1
C C301 -0.1172(10) 1.1686(10) 0.3835(4) 0.030(2) Uani d . 1 1
H H301 -0.1875 1.2604 0.3752 0.036 Uiso calc R 1 1
C C302 -0.0885(10) 1.0542(10) 0.3516(3) 0.026(2) Uani d . 1 1
H H302 -0.1425 1.0686 0.3232 0.031 Uiso calc R 1 1
C C303 0.0188(9) 0.9194(9) 0.3613(3) 0.0154(17) Uani d . 1 1
C C304 0.0963(9) 0.9043(9) 0.4046(3) 0.0202(19) Uani d U 1 1
H H304 0.1717 0.8157 0.4129 0.024 Uiso calc R 1 1
C C305 0.0566(10) 1.0247(10) 0.4341(3) 0.027(2) Uani d . 1 1
H H305 0.1086 1.0150 0.4627 0.032 Uiso calc R 1 1
C C306 0.0541(10) 0.7921(9) 0.3294(3) 0.028(2) Uani d . 1 1
H H30A -0.0241 0.8133 0.3066 0.033 Uiso calc R 1 1
H H30B 0.0564 0.7095 0.3508 0.033 Uiso calc R 1 1
C C307 0.1996(10) 0.7500(9) 0.2985(3) 0.028(2) Uani d . 1 1
H H30C 0.2780 0.7279 0.3212 0.033 Uiso calc R 1 1
H H30D 0.2185 0.6617 0.2802 0.033 Uiso calc R 1 1
C C308 0.2050(10) 0.8652(11) 0.2619(3) 0.033(2) Uani d . 1 1
H H30E 0.3044 0.8338 0.2455 0.040 Uiso calc R 1 1
H H30F 0.1855 0.9536 0.2803 0.040 Uiso calc R 1 1
C C309 0.0965(10) 0.9005(10) 0.2218(3) 0.028(2) Uani d . 1 1
H H30G -0.0037 0.9424 0.2376 0.034 Uiso calc R 1 1
H H30H 0.1091 0.8110 0.2053 0.034 Uiso calc R 1 1
C C310 0.1180(11) 1.0081(10) 0.1822(3) 0.032(2) Uani d . 1 1
H H31A 0.1001 1.0996 0.1983 0.038 Uiso calc R 1 1
H H31B 0.2196 0.9686 0.1676 0.038 Uiso calc R 1 1
C C311 0.0166(9) 1.0358(9) 0.1418(3) 0.0210(19) Uani d . 1 1
C C312 -0.1188(10) 1.1552(10) 0.1427(4) 0.030(2) Uani d . 1 1
H H312 -0.1468 1.2201 0.1694 0.037 Uiso calc R 1 1
C C313 -0.2088(11) 1.1779(10) 0.1058(4) 0.038(3) Uani d . 1 1
H H313 -0.3002 1.2572 0.1078 0.046 Uiso calc R 1 1
C C314 -0.0463(10) 0.9765(9) 0.0655(3) 0.025(2) Uani d . 1 1
H H314 -0.0214 0.9120 0.0387 0.030 Uiso calc R 1 1
C C315 0.0528(10) 0.9460(9) 0.1029(3) 0.023(2) Uani d U 1 1
H H315 0.1424 0.8646 0.1007 0.028 Uiso calc R 1 1
Cl Cl1 0.5093(2) 0.4849(2) 0.40637(8) 0.0265(5) Uani d . 1 1
O O3 0.3649(6) 0.5756(7) 0.4264(2) 0.0309(15) Uani d . 1 1
O O4 0.5991(7) 0.4198(8) 0.4469(3) 0.0458(19) Uani d . 1 1
O O5 0.5694(8) 0.5707(8) 0.3756(2) 0.0425(19) Uani d . 1 1
O O6 0.4995(7) 0.3747(7) 0.3767(2) 0.0373(17) Uani d . 1 1
Cl Cl2 0.4508(3) 0.5691(2) 0.11401(9) 0.0307(6) Uani d . 1 1
O O7 0.4223(8) 0.4435(7) 0.1242(3) 0.0416(18) Uani d . 1 1
O O8 0.3993(8) 0.6319(8) 0.0671(3) 0.054(2) Uani d . 1 1
O O9 0.3709(9) 0.6750(9) 0.1517(3) 0.066(3) Uani d . 1 1
O O10 0.6020(7) 0.5384(7) 0.1153(3) 0.0359(16) Uani d . 1 1
C C1 0.6037(12) 0.5405(12) 0.2465(4) 0.047(3) Uani d . 1 1
H H1A 0.5424 0.6134 0.2239 0.071 Uiso calc R 1 1
H H1B 0.7062 0.5157 0.2356 0.071 Uiso calc R 1 1
H H1C 0.5840 0.5783 0.2802 0.071 Uiso calc R 1 1
C C2 0.5708(14) 0.4094(12) 0.2460(4) 0.052(3) Uani d . 1 1
H H2A 0.4658 0.4369 0.2550 0.062 Uiso calc R 1 1
H H2B 0.5916 0.3719 0.2119 0.062 Uiso calc R 1 1
O O11 0.6511(11) 0.2977(9) 0.2790(3) 0.080(3) Uani d . 1 1
H H11 0.6325 0.3277 0.3082 0.120 Uiso calc R 1 1

loop_
_atom_site_aniso_label
_atom_site_aniso_U_11
_atom_site_aniso_U_22
_atom_site_aniso_U_33
_atom_site_aniso_U_12
_atom_site_aniso_U_13
_atom_site_aniso_U_23
Cd1 0.0242(5) 0.0207(5) 0.0097(4) -0.0101(4) -0.0019(4) 0.0028(4)
Cd2 0.0155(5) 0.0196(5) 0.0088(4) -0.0055(4) 0.0000(3) 0.0000(3)
O1 0.031(4) 0.030(4) 0.024(3) -0.020(3) -0.007(3) 0.003(3)
O2 0.018(3) 0.020(3) 0.018(3) -0.008(3) 0.002(2) -0.001(2)
N11 0.017(2) 0.017(2) 0.014(2) -0.0080(16) -0.0034(16) 0.0051(16)
N12 0.020(4) 0.020(4) 0.014(3) -0.011(3) -0.001(3) 0.000(3)
C101 0.031(5) 0.018(4) 0.012(4) -0.015(4) 0.000(4) -0.002(3)
C102 0.023(5) 0.031(5) 0.012(4) -0.012(4) 0.003(3) 0.000(4)
C103 0.025(5) 0.022(5) 0.006(4) -0.007(4) -0.007(3) 0.001(3)
C104 0.026(5) 0.021(5) 0.019(4) -0.011(4) 0.003(4) -0.002(4)
C105 0.025(5) 0.031(5) 0.015(4) -0.015(4) 0.002(4) 0.003(4)
C106 0.024(5) 0.022(5) 0.013(4) -0.001(4) -0.001(3) 0.001(4)
C107 0.025(5) 0.013(4) 0.014(4) 0.001(4) 0.001(3) -0.003(3)
C108 0.032(5) 0.024(5) 0.017(5) -0.010(4) 0.000(4) 0.001(4)
C109 0.032(5) 0.021(5) 0.011(4) -0.008(4) 0.005(4) -0.003(3)
C110 0.039(6) 0.027(5) 0.008(4) -0.004(4) -0.002(4) 0.000(4)
C111 0.036(5) 0.019(4) 0.006(4) -0.006(4) 0.004(4) 0.000(3)
C112 0.026(5) 0.024(5) 0.017(4) -0.008(4) -0.001(4) -0.002(4)
C113 0.017(4) 0.016(4) 0.016(4) -0.001(4) -0.004(3) 0.001(3)
C114 0.021(5) 0.028(5) 0.018(4) -0.016(4) -0.003(4) -0.001(4)
C115 0.026(5) 0.024(5) 0.014(4) -0.010(4) -0.006(4) 0.001(4)
N21 0.023(4) 0.029(4) 0.008(3) -0.014(3) 0.002(3) 0.003(3)
N22 0.012(2) 0.012(2) 0.009(2) -0.0042(16) 0.0046(16) -0.0034(16)
C201 0.028(5) 0.026(5) 0.010(4) -0.007(4) 0.000(3) -0.001(4)
C202 0.029(5) 0.031(5) 0.015(4) -0.008(4) 0.001(4) -0.001(4)
C203 0.029(5) 0.036(6) 0.015(4) -0.019(4) 0.002(4) -0.004(4)
C204 0.045(6) 0.019(5) 0.022(5) -0.016(4) -0.006(4) -0.001(4)
C205 0.042(6) 0.025(5) 0.022(5) -0.018(5) -0.007(4) 0.002(4)
C206 0.033(6) 0.045(6) 0.016(5) -0.018(5) -0.006(4) 0.000(4)
C207 0.022(5) 0.045(6) 0.015(4) -0.014(5) -0.002(4) 0.000(4)
C208 0.023(5) 0.035(5) 0.008(4) -0.009(4) 0.000(3) 0.003(4)
C209 0.023(5) 0.020(5) 0.013(4) -0.007(4) -0.005(3) 0.009(3)
C210 0.021(5) 0.025(5) 0.012(4) -0.004(4) 0.000(3) 0.000(4)
C211 0.019(5) 0.025(5) 0.004(4) -0.006(4) -0.001(3) -0.004(3)
C212 0.013(4) 0.025(5) 0.017(4) -0.003(4) 0.001(3) -0.004(4)
C213 0.020(5) 0.017(4) 0.013(4) -0.006(4) 0.004(3) -0.001(3)
C214 0.018(4) 0.023(5) 0.015(4) -0.008(4) 0.001(3) 0.000(3)
C215 0.026(5) 0.021(5) 0.010(4) -0.010(4) 0.003(3) 0.002(3)
N31 0.026(5) 0.038(5) 0.034(5) -0.015(4) 0.002(4) -0.008(4)
N32 0.033(5) 0.042(5) 0.031(5) -0.018(4) -0.005(4) 0.010(4)
C301 0.032(6) 0.025(5) 0.040(6) -0.019(4) 0.003(4) -0.005(4)
C302 0.026(5) 0.031(5) 0.019(5) -0.008(4) -0.006(4) 0.005(4)
C303 0.019(4) 0.025(5) 0.007(4) -0.013(4) -0.005(3) 0.002(3)
C304 0.021(4) 0.024(4) 0.016(4) -0.010(3) -0.007(3) 0.010(3)
C305 0.028(5) 0.045(6) 0.013(4) -0.020(5) 0.002(4) -0.008(4)
C306 0.040(6) 0.019(5) 0.028(5) -0.016(4) -0.007(4) 0.007(4)
C307 0.026(5) 0.024(5) 0.030(5) -0.005(4) -0.007(4) -0.007(4)
C308 0.025(5) 0.039(6) 0.032(5) -0.007(5) -0.006(4) -0.012(5)
C309 0.032(5) 0.035(5) 0.016(4) -0.012(4) -0.001(4) -0.003(4)
C310 0.040(6) 0.032(5) 0.030(5) -0.020(5) -0.007(4) 0.003(4)
C311 0.021(5) 0.023(5) 0.024(5) -0.016(4) 0.007(4) 0.002(4)
C312 0.031(6) 0.022(5) 0.042(6) -0.014(4) -0.006(5) -0.002(4)
C313 0.028(6) 0.024(5) 0.057(7) -0.007(4) 0.010(5) 0.012(5)
C314 0.043(6) 0.020(5) 0.021(5) -0.021(5) -0.007(4) -0.001(4)
C315 0.024(4) 0.018(4) 0.028(4) -0.009(3) -0.005(3) 0.012(3)
Cl1 0.0150(11) 0.0345(13) 0.0266(12) -0.0066(10) 0.0037(9) -0.0067(10)
O3 0.016(3) 0.035(4) 0.031(4) -0.003(3) 0.013(3) -0.003(3)
O4 0.029(4) 0.047(5) 0.044(4) 0.005(3) -0.012(3) -0.002(4)
O5 0.048(5) 0.066(5) 0.029(4) -0.041(4) 0.015(3) -0.010(3)
O6 0.028(4) 0.042(4) 0.043(4) -0.013(3) -0.003(3) -0.023(3)
Cl2 0.0286(13) 0.0232(12) 0.0387(14) -0.0086(10) -0.0094(10) 0.0107(10)
O7 0.049(5) 0.028(4) 0.055(5) -0.024(3) -0.012(4) 0.023(3)
O8 0.055(5) 0.051(5) 0.061(5) -0.026(4) -0.024(4) 0.043(4)
O9 0.046(5) 0.067(6) 0.070(6) -0.005(4) 0.005(4) -0.036(5)
O10 0.024(4) 0.028(4) 0.056(5) -0.010(3) -0.010(3) 0.000(3)
C1 0.046(7) 0.061(8) 0.028(6) -0.016(6) -0.001(5) -0.001(5)
C2 0.064(8) 0.045(7) 0.029(6) -0.003(6) -0.005(5) -0.003(5)
O11 0.117(8) 0.044(5) 0.043(5) 0.005(5) -0.003(5) 0.001(4)

loop_
_atom_type_symbol
_atom_type_description
_atom_type_scat_dispersion_real
_atom_type_scat_dispersion_imag
_atom_type_scat_source
C C 0.0033 0.0016 'International Tables Vol C Tables 4.2.6.8 and 6.1.1.4'
H H 0.0000 0.0000 'International Tables Vol C Tables 4.2.6.8 and 6.1.1.4'
N N 0.0061 0.0033 'International Tables Vol C Tables 4.2.6.8 and 6.1.1.4'
O O 0.0106 0.0060 'International Tables Vol C Tables 4.2.6.8 and 6.1.1.4'
Cl Cl 0.1484 0.1585 'International Tables Vol C Tables 4.2.6.8 and 6.1.1.4'
Cd Cd -0.8075 1.2024 'International Tables Vol C Tables 4.2.6.8 and 6.1.1.4'

loop_
_geom_angle_atom_site_label_1
_geom_angle_atom_site_label_2
_geom_angle_atom_site_label_3
_geom_angle_site_symmetry_1
_geom_angle_site_symmetry_3
_geom_angle
O1 Cd1 O1 . 2_655 180.0
O1 Cd1 N11 . 2_655 90.6(2)
O1 Cd1 N11 2_655 2_655 89.4(2)
O1 Cd1 N11 . . 89.4(2)
O1 Cd1 N11 2_655 . 90.6(2)
N11 Cd1 N11 2_655 . 180.0
O1 Cd1 N21 . 2_655 88.7(2)
O1 Cd1 N21 2_655 2_655 91.3(2)
N11 Cd1 N21 2_655 2_655 87.8(2)
N11 Cd1 N21 . 2_655 92.2(2)
O1 Cd1 N21 . . 91.3(2)
O1 Cd1 N21 2_655 . 88.7(2)
N11 Cd1 N21 2_655 . 92.2(2)
N11 Cd1 N21 . . 87.8(2)
N21 Cd1 N21 2_655 . 180.0
N22 Cd2 N22 1_465 2_656 180.0
N22 Cd2 O2 1_465 2_566 88.5(2)
N22 Cd2 O2 2_656 2_566 91.5(2)
N22 Cd2 O2 1_465 . 91.5(2)
N22 Cd2 O2 2_656 . 88.5(2)
O2 Cd2 O2 2_566 . 180.0
N22 Cd2 N12 1_465 2_566 92.9(2)
N22 Cd2 N12 2_656 2_566 87.1(2)
O2 Cd2 N12 2_566 2_566 85.8(2)
O2 Cd2 N12 . 2_566 94.2(2)
N22 Cd2 N12 1_465 . 87.1(2)
N22 Cd2 N12 2_656 . 92.9(2)
O2 Cd2 N12 2_566 . 94.2(2)
O2 Cd2 N12 . . 85.8(2)
N12 Cd2 N12 2_566 . 180.0
Cd1 O1 H1O . . 131.8
Cd1 O1 H2O . . 120.6
H1O O1 H2O . . 106.4
Cd2 O2 H3O . . 113.7
Cd2 O2 H4O . . 116.2
H3O O2 H4O . . 106.4
C105 N11 C101 . . 112.7(7)
C105 N11 Cd1 . . 125.5(5)
C101 N11 Cd1 . . 118.6(5)
C113 N12 C114 . . 117.4(7)
C113 N12 Cd2 . . 123.4(5)
C114 N12 Cd2 . . 118.9(5)
C102 C101 N11 . . 125.4(7)
C102 C101 H101 . . 117.3
N11 C101 H101 . . 117.3
C101 C102 C103 . . 121.2(8)
C101 C102 H102 . . 119.4
C103 C102 H102 . . 119.4
C102 C103 C104 . . 115.1(8)
C102 C103 C106 . . 123.0(8)
C104 C103 C106 . . 121.7(8)
C105 C104 C103 . . 120.6(8)
C105 C104 H104 . . 119.7
C103 C104 H104 . . 119.7
N11 C105 C104 . . 125.0(8)
N11 C105 H105 . . 117.5
C104 C105 H105 . . 117.5
C103 C106 C107 . . 112.8(7)
C103 C106 H10A . . 109.0
C107 C106 H10A . . 109.0
C103 C106 H10B . . 109.0
C107 C106 H10B . . 109.0
H10A C106 H10B . . 107.8
C108 C107 C106 . . 111.8(7)
C108 C107 H10C . . 109.2
C106 C107 H10C . . 109.2
C108 C107 H10D . . 109.2
C106 C107 H10D . . 109.2
H10C C107 H10D . . 107.9
C107 C108 C109 . . 112.0(7)
C107 C108 H10E . . 109.2
C109 C108 H10E . . 109.2
C107 C108 H10F . . 109.2
C109 C108 H10F . . 109.2
H10E C108 H10F . . 107.9
C110 C109 C108 . . 111.8(7)
C110 C109 H10G . . 109.3
C108 C109 H10G . . 109.3
C110 C109 H10H . . 109.3
C108 C109 H10H . . 109.3
H10G C109 H10H . . 107.9
C111 C110 C109 . . 113.2(7)
C111 C110 H11A . . 108.9
C109 C110 H11A . . 108.9
C111 C110 H11B . . 108.9
C109 C110 H11B . . 108.9
H11A C110 H11B . . 107.8
C115 C111 C112 . . 117.8(7)
C115 C111 C110 . . 119.4(8)
C112 C111 C110 . . 122.8(8)
C113 C112 C111 . . 118.8(8)
C113 C112 H112 . . 120.6
C111 C112 H112 . . 120.6
N12 C113 C112 . . 123.9(8)
N12 C113 H113 . . 118.1
C112 C113 H113 . . 118.1
N12 C114 C115 . . 123.0(8)
N12 C114 H114 . . 118.5
C115 C114 H114 . . 118.5
C114 C115 C111 . . 119.0(8)
C114 C115 H115 . . 120.5
C111 C115 H115 . . 120.5
C201 N21 C205 . . 116.7(7)
C201 N21 Cd1 . . 120.2(5)
C205 N21 Cd1 . . 122.2(6)
C213 N22 C214 . . 114.8(7)
C213 N22 Cd2 . 1_645 125.4(5)
C214 N22 Cd2 . 1_645 117.4(5)
N21 C201 C202 . . 122.7(8)
N21 C201 H201 . . 118.7
C202 C201 H201 . . 118.7
C203 C202 C201 . . 119.9(8)
C203 C202 H202 . . 120.0
C201 C202 H202 . . 120.0
C202 C203 C204 . . 117.0(8)
C202 C203 C206 . . 121.9(8)
C204 C203 C206 . . 121.0(8)
C205 C204 C203 . . 119.8(8)
C205 C204 H204 . . 120.1
C203 C204 H204 . . 120.1
N21 C205 C204 . . 123.8(8)
N21 C205 H205 . . 118.1
C204 C205 H205 . . 118.1
C207 C206 C203 . . 112.4(7)
C207 C206 H20A . . 109.1
C203 C206 H20A . . 109.1
C207 C206 H20B . . 109.1
C203 C206 H20B . . 109.1
H20A C206 H20B . . 107.9
C206 C207 C208 . . 114.4(7)
C206 C207 H20C . . 108.7
C208 C207 H20C . . 108.7
C206 C207 H20D . . 108.7
C208 C207 H20D . . 108.7
H20C C207 H20D . . 107.6
C207 C208 C209 . . 113.3(7)
C207 C208 H20E . . 108.9
C209 C208 H20E . . 108.9
C207 C208 H20F . . 108.9
C209 C208 H20F . . 108.9
H20E C208 H20F . . 107.7
C208 C209 C210 . . 113.1(7)
C208 C209 H20G . . 109.0
C210 C209 H20G . . 109.0
C208 C209 H20H . . 109.0
C210 C209 H20H . . 109.0
H20G C209 H20H . . 107.8
C211 C210 C209 . . 112.4(7)
C211 C210 H21A . . 109.1
C209 C210 H21A . . 109.1
C211 C210 H21B . . 109.1
C209 C210 H21B . . 109.1
H21A C210 H21B . . 107.9
C215 C211 C212 . . 117.0(7)
C215 C211 C210 . . 122.6(7)
C212 C211 C210 . . 120.3(7)
C213 C212 C211 . . 119.9(8)
C213 C212 H212 . . 120.0
C211 C212 H212 . . 120.0
N22 C213 C212 . . 124.0(7)
N22 C213 H213 . . 118.0
C212 C213 H213 . . 118.0
N22 C214 C215 . . 123.7(8)
N22 C214 H214 . . 118.1
C215 C214 H214 . . 118.1
C214 C215 C211 . . 120.5(8)
C214 C215 H215 . . 119.8
C211 C215 H215 . . 119.8
C301 N31 C305 . . 117.0(8)
C314 N32 C313 . . 117.1(8)
N31 C301 C302 . . 122.7(9)
N31 C301 H301 . . 118.7
C302 C301 H301 . . 118.7
C303 C302 C301 . . 120.4(8)
C303 C302 H302 . . 119.8
C301 C302 H302 . . 119.8
C302 C303 C304 . . 117.2(8)
C302 C303 C306 . . 123.4(7)
C304 C303 C306 . . 119.3(8)
C305 C304 C303 . . 117.4(8)
C305 C304 H304 . . 121.3
C303 C304 H304 . . 121.3
N31 C305 C304 . . 125.2(8)
N31 C305 H305 . . 117.4
C304 C305 H305 . . 117.4
C303 C306 C307 . . 113.5(7)
C303 C306 H30A . . 108.9
C307 C306 H30A . . 108.9
C303 C306 H30B . . 108.9
C307 C306 H30B . . 108.9
H30A C306 H30B . . 107.7
C308 C307 C306 . . 113.5(7)
C308 C307 H30C . . 108.9
C306 C307 H30C . . 108.9
C308 C307 H30D . . 108.9
C306 C307 H30D . . 108.9
H30C C307 H30D . . 107.7
C307 C308 C309 . . 114.0(8)
C307 C308 H30E . . 108.8
C309 C308 H30E . . 108.8
C307 C308 H30F . . 108.8
C309 C308 H30F . . 108.8
H30E C308 H30F . . 107.7
C308 C309 C310 . . 111.5(8)
C308 C309 H30G . . 109.3
C310 C309 H30G . . 109.3
C308 C309 H30H . . 109.3
C310 C309 H30H . . 109.3
H30G C309 H30H . . 108.0
C311 C310 C309 . . 111.0(7)
C311 C310 H31A . . 109.4
C309 C310 H31A . . 109.4
C311 C310 H31B . . 109.4
C309 C310 H31B . . 109.4
H31A C310 H31B . . 108.0
C315 C311 C312 . . 117.7(8)
C315 C311 C310 . . 120.4(8)
C312 C311 C310 . . 121.9(8)
C313 C312 C311 . . 120.9(9)
C313 C312 H312 . . 119.6
C311 C312 H312 . . 119.6
C312 C313 N32 . . 122.0(9)
C312 C313 H313 . . 119.0
N32 C313 H313 . . 119.0
N32 C314 C315 . . 123.8(8)
N32 C314 H314 . . 118.1
C315 C314 H314 . . 118.1
C311 C315 C314 . . 118.5(9)
C311 C315 H315 . . 120.8
C314 C315 H315 . . 120.8
O5 Cl1 O4 . . 110.3(5)
O5 Cl1 O6 . . 109.5(4)
O4 Cl1 O6 . . 109.9(4)
O5 Cl1 O3 . . 109.3(4)
O4 Cl1 O3 . . 108.9(4)
O6 Cl1 O3 . . 109.0(4)
O7 Cl2 O10 . . 111.3(4)
O7 Cl2 O8 . . 110.6(4)
O10 Cl2 O8 . . 110.9(4)
O7 Cl2 O9 . . 108.9(5)
O10 Cl2 O9 . . 108.3(5)
O8 Cl2 O9 . . 106.9(5)
C2 C1 H1A . . 109.5
C2 C1 H1B . . 109.5
H1A C1 H1B . . 109.5
C2 C1 H1C . . 109.5
H1A C1 H1C . . 109.5
H1B C1 H1C . . 109.5
O11 C2 C1 . . 114.2(10)
O11 C2 H2A . . 108.7
C1 C2 H2A . . 108.7
O11 C2 H2B . . 108.7
C1 C2 H2B . . 108.7
H2A C2 H2B . . 107.6
C2 O11 H11 . . 109.5

loop_
_geom_bond_atom_site_label_1
_geom_bond_atom_site_label_2
_geom_bond_site_symmetry_2
_geom_bond_distance
_geom_bond_publ_flag
Cd1 O1 . 2.317(5) y
Cd1 O1 2_655 2.317(5) ?
Cd1 N11 2_655 2.319(7) ?
Cd1 N11 . 2.319(7) y
Cd1 N21 2_655 2.349(6) ?
Cd1 N21 . 2.349(6) y
Cd2 O2 2_566 2.337(5) ?
Cd2 O2 . 2.337(5) y
Cd2 N22 1_465 2.333(6) y
Cd2 N22 2_656 2.333(6) ?
Cd2 N12 2_566 2.363(6) ?
Cd2 N12 . 2.363(6) y
O1 H1O . 0.8595 ?
O1 H2O . 0.8386 ?
O2 H3O . 0.8596 ?
O2 H4O . 0.8387 ?
N11 C105 . 1.362(10) ?
N11 C101 . 1.376(10) ?
N12 C113 . 1.317(10) ?
N12 C114 . 1.352(10) ?
C101 C102 . 1.355(12) ?
C101 H101 . 0.9500 ?
C102 C103 . 1.391(12) ?
C102 H102 . 0.9500 ?
C103 C104 . 1.398(11) ?
C103 C106 . 1.474(11) ?
C104 C105 . 1.380(12) ?
C104 H104 . 0.9500 ?
C105 H105 . 0.9500 ?
C106 C107 . 1.535(11) ?
C106 H10A . 0.9900 ?
C106 H10B . 0.9900 ?
C107 C108 . 1.531(11) ?
C107 H10C . 0.9900 ?
C107 H10D . 0.9900 ?
C108 C109 . 1.535(11) ?
C108 H10E . 0.9900 ?
C108 H10F . 0.9900 ?
C109 C110 . 1.533(11) ?
C109 H10G . 0.9900 ?
C109 H10H . 0.9900 ?
C110 C111 . 1.525(11) ?
C110 H11A . 0.9900 ?
C110 H11B . 0.9900 ?
C111 C115 . 1.384(12) ?
C111 C112 . 1.400(12) ?
C112 C113 . 1.376(11) ?
C112 H112 . 0.9500 ?
C113 H113 . 0.9500 ?
C114 C115 . 1.379(11) ?
C114 H114 . 0.9500 ?
C115 H115 . 0.9500 ?
N21 C201 . 1.337(11) ?
N21 C205 . 1.353(11) ?
N22 C213 . 1.356(10) ?
N22 C214 . 1.365(10) ?
N22 Cd2 1_645 2.333(6) ?
C201 C202 . 1.397(11) ?
C201 H201 . 0.9500 ?
C202 C203 . 1.380(12) ?
C202 H202 . 0.9500 ?
C203 C204 . 1.396(12) ?
C203 C206 . 1.516(11) ?
C204 C205 . 1.361(12) ?
C204 H204 . 0.9500 ?
C205 H205 . 0.9500 ?
C206 C207 . 1.504(12) ?
C206 H20A . 0.9900 ?
C206 H20B . 0.9900 ?
C207 C208 . 1.513(11) ?
C207 H20C . 0.9900 ?
C207 H20D . 0.9900 ?
C208 C209 . 1.527(11) ?
C208 H20E . 0.9900 ?
C208 H20F . 0.9900 ?
C209 C210 . 1.541(11) ?
C209 H20G . 0.9900 ?
C209 H20H . 0.9900 ?
C210 C211 . 1.508(11) ?
C210 H21A . 0.9900 ?
C210 H21B . 0.9900 ?
C211 C215 . 1.372(11) ?
C211 C212 . 1.387(11) ?
C212 C213 . 1.374(11) ?
C212 H212 . 0.9500 ?
C213 H213 . 0.9500 ?
C214 C215 . 1.371(11) ?
C214 H214 . 0.9500 ?
C215 H215 . 0.9500 ?
N31 C301 . 1.340(12) ?
N31 C305 . 1.347(12) ?
N32 C314 . 1.333(12) ?
N32 C313 . 1.364(13) ?
C301 C302 . 1.403(13) ?
C301 H301 . 0.9500 ?
C302 C303 . 1.395(12) ?
C302 H302 . 0.9500 ?
C303 C304 . 1.431(11) ?
C303 C306 . 1.495(12) ?
C304 C305 . 1.395(12) ?
C304 H304 . 0.9500 ?
C305 H305 . 0.9500 ?
C306 C307 . 1.531(12) ?
C306 H30A . 0.9900 ?
C306 H30B . 0.9900 ?
C307 C308 . 1.510(13) ?
C307 H30C . 0.9900 ?
C307 H30D . 0.9900 ?
C308 C309 . 1.532(12) ?
C308 H30E . 0.9900 ?
C308 H30F . 0.9900 ?
C309 C310 . 1.556(12) ?
C309 H30G . 0.9900 ?
C309 H30H . 0.9900 ?
C310 C311 . 1.498(12) ?
C310 H31A . 0.9900 ?
C310 H31B . 0.9900 ?
C311 C315 . 1.355(12) ?
C311 C312 . 1.418(13) ?
C312 C313 . 1.355(14) ?
C312 H312 . 0.9500 ?
C313 H313 . 0.9500 ?
C314 C315 . 1.417(12) ?
C314 H314 . 0.9500 ?
C315 H315 . 0.9500 ?
Cl1 O5 . 1.441(7) ?
Cl1 O4 . 1.443(7) ?
Cl1 O6 . 1.449(6) ?
Cl1 O3 . 1.449(6) ?
Cl2 O7 . 1.425(6) ?
Cl2 O10 . 1.429(7) ?
Cl2 O8 . 1.433(7) ?
Cl2 O9 . 1.456(8) ?
C1 C2 . 1.497(15) ?
C1 H1A . 0.9800 ?
C1 H1B . 0.9800 ?
C1 H1C . 0.9800 ?
C2 O11 . 1.424(13) ?
C2 H2A . 0.9900 ?
C2 H2B . 0.9900 ?
O11 H11 . 0.8400 ?

loop_
_geom_hbond_atom_site_label_D
_geom_hbond_atom_site_label_H
_geom_hbond_atom_site_label_A
_geom_hbond_site_symmetry_A
_geom_hbond_distance_DH
_geom_hbond_distance_HA
_geom_hbond_distance_DA
_geom_hbond_angle_DHA
O1 H1O O8 1_545 0.86 1.96 2.795(9) 165
O1 H2O N32 2_565 0.84 1.87 2.705(10) 175
O2 H3O N31 1_545 0.86 1.91 2.736(9) 162
O2 H4O O3 2_566 0.84 2.20 2.880(8) 138
O11 H11 O6 . 0.84 2.14 2.910(11) 152
C1 H1C O5 . 0.98 2.57 3.493(12) 157
C101 H101 O1 . 0.95 2.55 3.226(10) 128
C113 H113 O6 . 0.95 2.56 3.257(12) 130
C201 H201 O10 1_545 0.95 2.54 3.260(11) 133
C205 H205 O7 . 0.95 2.55 3.214(12) 127
C214 H214 O2 2_656 0.95 2.52 3.201(11) 128
C304 H304 O3 . 0.95 2.47 3.420(11) 174

loop_
_geom_torsion_atom_site_label_1
_geom_torsion_atom_site_label_2
_geom_torsion_atom_site_label_3
_geom_torsion_atom_site_label_4
_geom_torsion_site_symmetry_1
_geom_torsion
O1 Cd1 N11 C105 . -178.7(6)
O1 Cd1 N11 C105 2_655 1.3(6)
N11 Cd1 N11 C105 2_655 -165(5)
N21 Cd1 N11 C105 2_655 -90.1(6)
N21 Cd1 N11 C105 . 89.9(6)
O1 Cd1 N11 C101 . 23.3(6)
O1 Cd1 N11 C101 2_655 -156.7(6)
N11 Cd1 N11 C101 2_655 37(5)
N21 Cd1 N11 C101 2_655 111.9(6)
N21 Cd1 N11 C101 . -68.1(6)
N22 Cd2 N12 C113 1_465 150.8(6)
N22 Cd2 N12 C113 2_656 -29.2(6)
O2 Cd2 N12 C113 2_566 62.5(6)
O2 Cd2 N12 C113 . -117.5(6)
N12 Cd2 N12 C113 2_566 -10E1(3)
N22 Cd2 N12 C114 1_465 -36.1(6)
N22 Cd2 N12 C114 2_656 143.9(6)
O2 Cd2 N12 C114 2_566 -124.3(6)
O2 Cd2 N12 C114 . 55.7(6)
N12 Cd2 N12 C114 2_566 8E1(3)
C105 N11 C101 C102 . -0.1(11)
Cd1 N11 C101 C102 . 160.6(7)
N11 C101 C102 C103 . -0.7(13)
C101 C102 C103 C104 . 1.3(12)
C101 C102 C103 C106 . -173.4(8)
C102 C103 C104 C105 . -1.2(12)
C106 C103 C104 C105 . 173.6(8)
C101 N11 C105 C104 . 0.2(12)
Cd1 N11 C105 C104 . -158.9(7)
C103 C104 C105 N11 . 0.5(13)
C102 C103 C106 C107 . 95.9(10)
C104 C103 C106 C107 . -78.5(10)
C103 C106 C107 C108 . -62.7(10)
C106 C107 C108 C109 . -168.2(7)
C107 C108 C109 C110 . -177.9(8)
C108 C109 C110 C111 . -169.4(8)
C109 C110 C111 C115 . 79.7(10)
C109 C110 C111 C112 . -99.4(10)
C115 C111 C112 C113 . 2.3(12)
C110 C111 C112 C113 . -178.6(8)
C114 N12 C113 C112 . -0.4(12)
Cd2 N12 C113 C112 . 172.9(6)
C111 C112 C113 N12 . -1.0(13)
C113 N12 C114 C115 . 0.4(12)
Cd2 N12 C114 C115 . -173.2(6)
N12 C114 C115 C111 . 1.0(13)
C112 C111 C115 C114 . -2.3(12)
C110 C111 C115 C114 . 178.6(8)
O1 Cd1 N21 C201 . 67.8(6)
O1 Cd1 N21 C201 2_655 -112.2(6)
N11 Cd1 N21 C201 2_655 -22.8(6)
N11 Cd1 N21 C201 . 157.2(6)
N21 Cd1 N21 C201 2_655 -107(15)
O1 Cd1 N21 C205 . -123.5(7)
O1 Cd1 N21 C205 2_655 56.5(7)
N11 Cd1 N21 C205 2_655 145.8(7)
N11 Cd1 N21 C205 . -34.2(7)
N21 Cd1 N21 C205 2_655 61(15)
C205 N21 C201 C202 . -0.5(12)
Cd1 N21 C201 C202 . 168.8(6)
N21 C201 C202 C203 . -1.6(13)
C201 C202 C203 C204 . 3.8(13)
C201 C202 C203 C206 . -178.4(8)
C202 C203 C204 C205 . -4.1(13)
C206 C203 C204 C205 . 178.0(8)
C201 N21 C205 C204 . 0.1(13)
Cd1 N21 C205 C204 . -168.9(7)
C203 C204 C205 N21 . 2.2(14)
C202 C203 C206 C207 . -91.2(11)
C204 C203 C206 C207 . 86.5(11)
C203 C206 C207 C208 . -171.0(8)
C206 C207 C208 C209 . 178.1(8)
C207 C208 C209 C210 . -170.2(7)
C208 C209 C210 C211 . -69.2(9)
C209 C210 C211 C215 . 95.5(9)
C209 C210 C211 C212 . -81.6(9)
C215 C211 C212 C213 . -1.0(11)
C210 C211 C212 C213 . 176.3(7)
C214 N22 C213 C212 . -0.5(11)
Cd2 N22 C213 C212 1_645 -162.2(6)
C211 C212 C213 N22 . 0.5(12)
C213 N22 C214 C215 . 1.3(11)
Cd2 N22 C214 C215 1_645 164.6(6)
N22 C214 C215 C211 . -2.0(13)
C212 C211 C215 C214 . 1.7(12)
C210 C211 C215 C214 . -175.5(8)
C305 N31 C301 C302 . 4.4(13)
N31 C301 C302 C303 . -3.0(14)
C301 C302 C303 C304 . 0.1(12)
C301 C302 C303 C306 . 179.2(8)
C302 C303 C304 C305 . 1.1(11)
C306 C303 C304 C305 . -178.1(7)
C301 N31 C305 C304 . -3.2(13)
C303 C304 C305 N31 . 0.5(13)
C302 C303 C306 C307 . 107.9(10)
C304 C303 C306 C307 . -73.1(10)
C303 C306 C307 C308 . -62.3(10)
C306 C307 C308 C309 . -63.3(10)
C307 C308 C309 C310 . -174.2(8)
C308 C309 C310 C311 . 177.0(8)
C309 C310 C311 C315 . -84.8(10)
C309 C310 C311 C312 . 95.4(10)
C315 C311 C312 C313 . 0.3(12)
C310 C311 C312 C313 . -179.9(8)
C311 C312 C313 N32 . -1.9(14)
C314 N32 C313 C312 . 3.1(13)
C313 N32 C314 C315 . -2.9(13)
C312 C311 C315 C314 . 0.0(11)
C310 C311 C315 C314 . -179.9(7)
N32 C314 C315 C311 . 1.4(13)
